data_1569443
loop_
_publ_author_name
'Herbig, Marcus'
'Kroke, Edwin'
'Wagler, J\"org'

_publ_section_title
;
 Molecular Structures and Intermolecular Hydrogen Bonding of Silylated
 2-Aminopyrimidines
;
_journal_issue 7
_journal_name_full Crystals
_journal_page_first 990
_journal_paper_doi 10.3390/cryst13070990
_journal_volume 13
_journal_year 2023
_chemical_formula_moiety 'C16 H16 N12 Si, C7 H8 O'
_chemical_formula_sum 'C23 H24 N12 O Si'
_chemical_formula_weight 512.63
_space_group_crystal_system monoclinic
_space_group_IT_number 14
_space_group_name_Hall '-P 2ybc'
_space_group_name_H-M_alt 'P 1 21/c 1'
_atom_sites_solution_hydrogens mixed
_atom_sites_solution_primary direct
_audit_creation_method SHELXL-2019/3
_cell_angle_alpha 90
_cell_angle_beta 97.7400(10)
_cell_angle_gamma 90
_cell_formula_units_Z 12
_cell_length_a 15.9611(2)
_cell_length_b 21.1674(3)
_cell_length_c 22.6832(3)
_cell_measurement_reflns_used 127772
_cell_measurement_temperature 180(2)
_cell_measurement_theta_max 27.31
_cell_measurement_theta_min 1.29
_cell_volume 7593.81(18)
_computing_structure_refinement 'SHELXL-2019/2 (Sheldrick, 2019)'
_diffrn_ambient_temperature 180(2)
_diffrn_measured_fraction_theta_full 0.999
_diffrn_measured_fraction_theta_max 0.999
_diffrn_measurement_device_type 'Stoe IPDS II'
_diffrn_measurement_method 'omega scans'
_diffrn_radiation_type MoK\a
_diffrn_radiation_wavelength 0.71073
_diffrn_reflns_av_R_equivalents 0.0428
_diffrn_reflns_av_unetI/netI 0.0172
_diffrn_reflns_Laue_measured_fraction_full 0.999
_diffrn_reflns_Laue_measured_fraction_max 0.999
_diffrn_reflns_limit_h_max 19
_diffrn_reflns_limit_h_min -20
_diffrn_reflns_limit_k_max 27
_diffrn_reflns_limit_k_min -27
_diffrn_reflns_limit_l_max 28
_diffrn_reflns_limit_l_min -28
_diffrn_reflns_number 130089
_diffrn_reflns_point_group_measured_fraction_full 0.999
_diffrn_reflns_point_group_measured_fraction_max 0.999
_diffrn_reflns_theta_full 25.242
_diffrn_reflns_theta_max 26.999
_diffrn_reflns_theta_min 1.287
_exptl_absorpt_coefficient_mu 0.135
_exptl_absorpt_correction_T_max 0.9861
_exptl_absorpt_correction_T_min 0.9516
_exptl_absorpt_correction_type integration
_exptl_absorpt_process_details XShape
_exptl_crystal_colour colorless
_exptl_crystal_density_diffrn 1.345
_exptl_crystal_description block
_exptl_crystal_F_000 3216
_exptl_crystal_size_max 0.450
_exptl_crystal_size_mid 0.300
_exptl_crystal_size_min 0.200
_refine_diff_density_max 0.271
_refine_diff_density_min -0.354
_refine_diff_density_rms 0.042
_refine_ls_extinction_coef 0.00237(16)
_refine_ls_extinction_expression Fc^*^=kFc[1+0.001xFc^2^\l^3^/sin(2\q)]^-1/4^
_refine_ls_extinction_method 'SHELXL-2019/2 (Sheldrick 2019)'
_refine_ls_goodness_of_fit_ref 1.108
_refine_ls_hydrogen_treatment mixed
_refine_ls_matrix_type full
_refine_ls_number_parameters 1150
_refine_ls_number_reflns 16561
_refine_ls_number_restraints 0
_refine_ls_restrained_S_all 1.108
_refine_ls_R_factor_all 0.0506
_refine_ls_R_factor_gt 0.0407
_refine_ls_shift/su_max 0.001
_refine_ls_shift/su_mean 0.000
_refine_ls_structure_factor_coef Fsqd
_refine_ls_weighting_details 'w=1/[\s^2^(Fo^2^)+(0.0395P)^2^+3.7855P] where P=(Fo^2^+2Fc^2^)/3'
_refine_ls_weighting_scheme calc
_refine_ls_wR_factor_gt 0.0939
_refine_ls_wR_factor_ref 0.1010
_reflns_Friedel_coverage 0.000
_reflns_number_gt 14195
_reflns_number_total 16561
_reflns_threshold_expression 'I > 2\s(I)'
_cod_data_source_file all-in-one.cif
_cod_data_source_block compound4
_cod_original_sg_symbol_H-M 'P 21/c'
_cod_database_code 1569443
_shelx_shelxl_version_number 2019/3
_shelx_space_group_comment
;
The symmetry employed for this shelxl refinement is uniquely defined
by the following loop, which should always be used as a source of
symmetry information in preference to the above space-group names.
They are only intended as comments.
;
_shelx_estimated_absorpt_t_min 0.942
_shelx_estimated_absorpt_t_max 0.973

loop_
_space_group_symop_operation_xyz
'x, y, z'
'-x, y+1/2, -z+1/2'
'-x, -y, -z'
'x, -y-1/2, z-1/2'

loop_
_atom_site_label
_atom_site_type_symbol
_atom_site_fract_x
_atom_site_fract_y
_atom_site_fract_z
_atom_site_U_iso_or_equiv
_atom_site_adp_type
_atom_site_occupancy
_atom_site_site_symmetry_order
_atom_site_calc_flag
_atom_site_refinement_flags_posn
_atom_site_refinement_flags_adp
_atom_site_refinement_flags_occupancy
_atom_site_disorder_assembly
_atom_site_disorder_group
Si1 Si 0.24740(2) 0.31830(2) 0.68296(2) 0.01989(9) Uani 1 1 d . . . . .
N1 N 0.24891(8) 0.24722(6) 0.72000(6) 0.0245(3) Uani 1 1 d . . . . .
H1N H 0.2944(14) 0.2393(10) 0.7432(9) 0.043(6) Uiso 1 1 d . . . . .
N2 N 0.12539(8) 0.20712(6) 0.66841(6) 0.0267(3) Uani 1 1 d . . . . .
N3 N 0.21040(9) 0.14624(6) 0.74327(6) 0.0330(3) Uani 1 1 d . . . . .
N4 N 0.15824(8) 0.35851(6) 0.69602(6) 0.0213(2) Uani 1 1 d . . . . .
H4N H 0.1238(13) 0.3406(10) 0.7153(9) 0.043(6) Uiso 1 1 d . . . . .
N5 N 0.19053(8) 0.45065(6) 0.64965(6) 0.0267(3) Uani 1 1 d . . . . .
N6 N 0.06997(8) 0.44441(6) 0.70167(6) 0.0278(3) Uani 1 1 d . . . . .
N7 N 0.24249(8) 0.30936(6) 0.60741(6) 0.0252(3) Uani 1 1 d . . . . .
H7N H 0.1985(13) 0.3212(9) 0.5876(9) 0.038(5) Uiso 1 1 d . . . . .
N8 N 0.35972(8) 0.24505(6) 0.60630(6) 0.0247(3) Uani 1 1 d . . . . .
N9 N 0.26997(10) 0.27197(8) 0.51652(6) 0.0409(4) Uani 1 1 d . . . . .
N10 N 0.33941(8) 0.35733(6) 0.70901(6) 0.0224(2) Uani 1 1 d . . . . .
H10N H 0.3736(13) 0.3649(9) 0.6853(9) 0.040(5) Uiso 1 1 d . . . . .
N11 N 0.31027(8) 0.36834(6) 0.80546(6) 0.0292(3) Uani 1 1 d . . . . .
N12 N 0.44097(8) 0.40549(6) 0.77663(6) 0.0284(3) Uani 1 1 d . . . . .
C1 C 0.19310(9) 0.19853(7) 0.71000(7) 0.0242(3) Uani 1 1 d . . . . .
C2 C 0.07143(11) 0.15865(8) 0.65994(8) 0.0328(4) Uani 1 1 d . . . . .
H2 H 0.022951 0.162669 0.630904 0.039 Uiso 1 1 calc R U . . .
C3 C 0.08326(12) 0.10309(8) 0.69163(9) 0.0404(4) Uani 1 1 d . . . . .
H3 H 0.044507 0.068944 0.685035 0.049 Uiso 1 1 calc R U . . .
C4 C 0.15388(13) 0.09971(8) 0.73315(9) 0.0407(4) Uani 1 1 d . . . . .
H4 H 0.163135 0.062141 0.756013 0.049 Uiso 1 1 calc R U . . .
C5 C 0.13895(8) 0.41992(7) 0.68219(6) 0.0201(3) Uani 1 1 d . . . . .
C6 C 0.17328(11) 0.51158(8) 0.63973(8) 0.0333(4) Uani 1 1 d . . . . .
H6 H 0.208109 0.534959 0.616792 0.040 Uiso 1 1 calc R U . . .
C7 C 0.10741(11) 0.54253(8) 0.66105(8) 0.0364(4) Uani 1 1 d . . . . .
H7 H 0.098114 0.586561 0.655306 0.044 Uiso 1 1 calc R U . . .
C8 C 0.05629(10) 0.50599(8) 0.69098(8) 0.0343(4) Uani 1 1 d . . . . .
H8 H 0.008840 0.525258 0.704821 0.041 Uiso 1 1 calc R U . . .
C9 C 0.29251(9) 0.27409(7) 0.57582(7) 0.0256(3) Uani 1 1 d . . . . .
C10 C 0.40747(10) 0.21091(7) 0.57421(8) 0.0297(3) Uani 1 1 d . . . . .
H10 H 0.455599 0.189740 0.594181 0.036 Uiso 1 1 calc R U . . .
C11 C 0.38984(11) 0.20516(9) 0.51348(8) 0.0387(4) Uani 1 1 d . . . . .
H11 H 0.424040 0.180379 0.491207 0.046 Uiso 1 1 calc R U . . .
C12 C 0.32025(13) 0.23711(11) 0.48681(8) 0.0471(5) Uani 1 1 d . . . . .
H12 H 0.306930 0.234340 0.444796 0.057 Uiso 1 1 calc R U . . .
C13 C 0.36446(9) 0.37789(7) 0.76546(7) 0.0228(3) Uani 1 1 d . . . . .
C14 C 0.33709(12) 0.38737(8) 0.86066(8) 0.0364(4) Uani 1 1 d . . . . .
H14 H 0.300796 0.381768 0.890181 0.044 Uiso 1 1 calc R U . . .
C15 C 0.41520(13) 0.41487(9) 0.87711(8) 0.0407(4) Uani 1 1 d . . . . .
H15 H 0.433632 0.427301 0.916992 0.049 Uiso 1 1 calc R U . . .
C16 C 0.46487(11) 0.42332(8) 0.83269(8) 0.0368(4) Uani 1 1 d . . . . .
H16 H 0.518617 0.442733 0.842419 0.044 Uiso 1 1 calc R U . . .
Si2 Si 0.57926(2) 0.30280(2) 0.68507(2) 0.01862(8) Uani 1 1 d . . . . .
N13 N 0.55398(8) 0.30700(6) 0.60907(5) 0.0218(2) Uani 1 1 d . . . . .
H13N H 0.5933(13) 0.2934(9) 0.5901(9) 0.035(5) Uiso 1 1 d . . . . .
N14 N 0.44395(8) 0.37894(6) 0.60841(6) 0.0249(3) Uani 1 1 d . . . . .
N15 N 0.51059(9) 0.36045(7) 0.52153(6) 0.0339(3) Uani 1 1 d . . . . .
N16 N 0.49530(8) 0.27124(6) 0.71509(5) 0.0208(2) Uani 1 1 d . . . . .
H16N H 0.4495(13) 0.2614(9) 0.6909(9) 0.036(5) Uiso 1 1 d . . . . .
N17 N 0.56495(8) 0.27235(6) 0.81078(6) 0.0265(3) Uani 1 1 d . . . . .
N18 N 0.42560(8) 0.22880(6) 0.78925(6) 0.0272(3) Uani 1 1 d . . . . .
N19 N 0.59895(8) 0.37810(6) 0.71286(6) 0.0226(2) Uani 1 1 d . . . . .
H19N H 0.5638(13) 0.3926(9) 0.7319(9) 0.036(5) Uiso 1 1 d . . . . .
N20 N 0.69890(8) 0.40251(6) 0.65151(6) 0.0253(3) Uani 1 1 d . . . . .
N21 N 0.63263(9) 0.48353(6) 0.70266(6) 0.0318(3) Uani 1 1 d . . . . .
N22 N 0.66964(8) 0.25835(6) 0.70114(5) 0.0206(2) Uani 1 1 d . . . . .
H22N H 0.7151(12) 0.2767(9) 0.7170(8) 0.033(5) Uiso 1 1 d . . . . .
N23 N 0.61232(8) 0.16276(6) 0.66669(6) 0.0285(3) Uani 1 1 d . . . . .
N24 N 0.75875(8) 0.17175(6) 0.70614(6) 0.0253(3) Uani 1 1 d . . . . .
C17 C 0.50124(9) 0.35043(7) 0.57873(6) 0.0222(3) Uani 1 1 d . . . . .
C18 C 0.39427(11) 0.42186(8) 0.57798(8) 0.0336(4) Uani 1 1 d . . . . .
H18 H 0.352945 0.442816 0.597328 0.040 Uiso 1 1 calc R U . . .
C19 C 0.40051(13) 0.43698(9) 0.51968(9) 0.0439(4) Uani 1 1 d . . . . .
H19 H 0.365643 0.468334 0.498863 0.053 Uiso 1 1 calc R U . . .
C20 C 0.46000(13) 0.40422(9) 0.49315(8) 0.0431(4) Uani 1 1 d . . . . .
H20 H 0.465294 0.413181 0.452784 0.052 Uiso 1 1 calc R U . . .
C21 C 0.49500(9) 0.25681(6) 0.77362(6) 0.0213(3) Uani 1 1 d . . . . .
C22 C 0.56551(11) 0.25599(8) 0.86747(7) 0.0326(4) Uani 1 1 d . . . . .
H22 H 0.614477 0.265135 0.894820 0.039 Uiso 1 1 calc R U . . .
C23 C 0.49852(12) 0.22642(9) 0.88843(7) 0.0367(4) Uani 1 1 d . . . . .
H23 H 0.500077 0.215039 0.929070 0.044 Uiso 1 1 calc R U . . .
C24 C 0.42934(11) 0.21439(8) 0.84702(7) 0.0339(4) Uani 1 1 d . . . . .
H24 H 0.381558 0.194777 0.860077 0.041 Uiso 1 1 calc R U . . .
C25 C 0.64468(9) 0.42293(7) 0.68811(6) 0.0226(3) Uani 1 1 d . . . . .
C26 C 0.74131(10) 0.44709(8) 0.62622(8) 0.0319(3) Uani 1 1 d . . . . .
H26 H 0.779970 0.434497 0.600063 0.038 Uiso 1 1 calc R U . . .
C27 C 0.73131(12) 0.51059(8) 0.63651(8) 0.0394(4) Uani 1 1 d . . . . .
H27 H 0.760653 0.541950 0.617404 0.047 Uiso 1 1 calc R U . . .
C28 C 0.67626(12) 0.52599(8) 0.67615(9) 0.0395(4) Uani 1 1 d . . . . .
H28 H 0.669084 0.569359 0.685015 0.047 Uiso 1 1 calc R U . . .
C29 C 0.68039(9) 0.19571(7) 0.69102(6) 0.0205(3) Uani 1 1 d . . . . .
C30 C 0.62473(11) 0.10118(8) 0.65876(9) 0.0381(4) Uani 1 1 d . . . . .
H30 H 0.577999 0.076221 0.642079 0.046 Uiso 1 1 calc R U . . .
C31 C 0.70196(12) 0.07187(8) 0.67354(9) 0.0424(4) Uani 1 1 d . . . . .
H31 H 0.709275 0.027871 0.667740 0.051 Uiso 1 1 calc R U . . .
C32 C 0.76764(11) 0.11007(8) 0.69713(8) 0.0339(4) Uani 1 1 d . . . . .
H32 H 0.821892 0.091639 0.707494 0.041 Uiso 1 1 calc R U . . .
Si3 Si 0.90996(2) 0.30385(2) 0.67082(2) 0.01992(9) Uani 1 1 d . . . . .
N25 N 0.90753(8) 0.37340(6) 0.70947(6) 0.0237(3) Uani 1 1 d . . . . .
H25N H 0.9470(13) 0.3985(10) 0.7077(9) 0.041(5) Uiso 1 1 d . . . . .
N26 N 0.80446(8) 0.34244(6) 0.76618(6) 0.0249(3) Uani 1 1 d . . . . .
N27 N 0.87903(9) 0.44009(6) 0.78507(6) 0.0339(3) Uani 1 1 d . . . . .
N28 N 0.81267(8) 0.29370(6) 0.62950(6) 0.0220(2) Uani 1 1 d . . . . .
H28N H 0.7738(13) 0.3200(9) 0.6353(9) 0.037(5) Uiso 1 1 d . . . . .
N29 N 0.84320(9) 0.20428(7) 0.57767(7) 0.0341(3) Uani 1 1 d . . . . .
N30 N 0.70450(8) 0.24965(6) 0.56477(5) 0.0254(3) Uani 1 1 d . . . . .
N31 N 0.92865(8) 0.24033(6) 0.71806(6) 0.0231(3) Uani 1 1 d . . . . .
H31N H 0.8866(13) 0.2171(10) 0.7198(9) 0.040(5) Uiso 1 1 d . . . . .
N32 N 1.05378(8) 0.27680(6) 0.77116(6) 0.0240(3) Uani 1 1 d . . . . .
N33 N 0.97835(9) 0.18970(7) 0.80592(6) 0.0351(3) Uani 1 1 d . . . . .
N34 N 0.99117(8) 0.30893(6) 0.62830(6) 0.0222(2) Uani 1 1 d . . . . .
H34N H 1.0358(13) 0.2863(10) 0.6372(9) 0.040(5) Uiso 1 1 d . . . . .
N35 N 0.93086(8) 0.38719(6) 0.56514(6) 0.0307(3) Uani 1 1 d . . . . .
N36 N 1.06690(8) 0.34443(6) 0.55497(6) 0.0274(3) Uani 1 1 d . . . . .
C33 C 0.86226(9) 0.38562(7) 0.75520(6) 0.0229(3) Uani 1 1 d . . . . .
C34 C 0.76130(11) 0.35492(8) 0.81153(7) 0.0315(3) Uani 1 1 d . . . . .
H34 H 0.719842 0.325553 0.820531 0.038 Uiso 1 1 calc R U . . .
C35 C 0.77476(13) 0.40870(9) 0.84559(8) 0.0428(4) Uani 1 1 d . . . . .
H35 H 0.744368 0.416847 0.878027 0.051 Uiso 1 1 calc R U . . .
C36 C 0.83470(14) 0.45004(9) 0.83005(9) 0.0455(5) Uani 1 1 d . . . . .
H36 H 0.845071 0.487720 0.852607 0.055 Uiso 1 1 calc R U . . .
C37 C 0.78607(9) 0.24761(7) 0.58938(6) 0.0226(3) Uani 1 1 d . . . . .
C38 C 0.81472(13) 0.16101(9) 0.53712(9) 0.0459(5) Uani 1 1 d . . . . .
H38 H 0.852954 0.129515 0.527339 0.055 Uiso 1 1 calc R U . . .
C39 C 0.73268(13) 0.15951(10) 0.50860(9) 0.0453(5) Uani 1 1 d . . . . .
H39 H 0.714179 0.128559 0.479394 0.054 Uiso 1 1 calc R U . . .
C40 C 0.67946(11) 0.20523(9) 0.52485(7) 0.0345(4) Uani 1 1 d . . . . .
H40 H 0.622194 0.205180 0.506782 0.041 Uiso 1 1 calc R U . . .
C41 C 0.98869(9) 0.23566(7) 0.76675(6) 0.0228(3) Uani 1 1 d . . . . .
C42 C 1.11203(10) 0.27073(8) 0.81888(7) 0.0290(3) Uani 1 1 d . . . . .
H42 H 1.158837 0.298857 0.823323 0.035 Uiso 1 1 calc R U . . .
C43 C 1.10732(11) 0.22552(9) 0.86192(8) 0.0378(4) Uani 1 1 d . . . . .
H43 H 1.149133 0.221710 0.895745 0.045 Uiso 1 1 calc R U . . .
C44 C 1.03807(12) 0.18616(9) 0.85278(8) 0.0430(4) Uani 1 1 d . . . . .
H44 H 1.032591 0.154525 0.881727 0.052 Uiso 1 1 calc R U . . .
C45 C 0.99643(9) 0.34812(7) 0.58135(6) 0.0223(3) Uani 1 1 d . . . . .
C46 C 0.93631(12) 0.42213(8) 0.51719(8) 0.0380(4) Uani 1 1 d . . . . .
H46 H 0.890547 0.449455 0.503618 0.046 Uiso 1 1 calc R U . . .
C47 C 1.00475(12) 0.42094(9) 0.48599(8) 0.0385(4) Uani 1 1 d . . . . .
H47 H 1.006861 0.446139 0.451566 0.046 Uiso 1 1 calc R U . . .
C48 C 1.06944(11) 0.38130(8) 0.50759(7) 0.0337(4) Uani 1 1 d . . . . .
H48 H 1.118343 0.380003 0.487935 0.040 Uiso 1 1 calc R U . . .
O1 O 0.58935(11) 0.07380(8) 0.87640(9) 0.0673(5) Uani 1 1 d . . . . .
C49 C 0.5644(2) 0.05614(19) 0.81672(15) 0.0986(11) Uani 1 1 d . . . . .
H49A H 0.547678 0.093838 0.792953 0.148 Uiso 1 1 calc R U . . .
H49B H 0.516533 0.026886 0.814547 0.148 Uiso 1 1 calc R U . . .
H49C H 0.611801 0.035398 0.801167 0.148 Uiso 1 1 calc R U . . .
C50 C 0.65835(13) 0.11232(10) 0.88742(9) 0.0448(5) Uani 1 1 d . . . . .
C51 C 0.68986(17) 0.12114(13) 0.94655(10) 0.0641(7) Uani 1 1 d . . . . .
H51 H 0.662857 0.102141 0.976936 0.077 Uiso 1 1 calc R U . . .
C52 C 0.76019(19) 0.15744(16) 0.96082(12) 0.0801(10) Uani 1 1 d . . . . .
H52 H 0.782476 0.163201 1.001449 0.096 Uiso 1 1 calc R U . . .
C53 C 0.79969(16) 0.18605(13) 0.91709(15) 0.0759(9) Uani 1 1 d . . . . .
H53 H 0.849066 0.210849 0.927575 0.091 Uiso 1 1 calc R U . . .
C54 C 0.76674(14) 0.17823(10) 0.85829(11) 0.0535(5) Uani 1 1 d . . . . .
H54 H 0.792748 0.198387 0.828029 0.064 Uiso 1 1 calc R U . . .
C55 C 0.69648(12) 0.14141(9) 0.84333(8) 0.0406(4) Uani 1 1 d . . . . .
H55 H 0.673971 0.135863 0.802712 0.049 Uiso 1 1 calc R U . . .
O2 O 0.42483(9) 0.06925(7) 0.63810(7) 0.0495(3) Uani 0.407(13) 1 d . . P A 1
C56 C 0.39768(18) 0.10090(12) 0.68802(11) 0.0653(7) Uani 0.407(13) 1 d . . P A 1
H56A H 0.354706 0.132465 0.673890 0.098 Uiso 0.407(13) 1 calc R U P A 1
H56B H 0.446137 0.121862 0.711113 0.098 Uiso 0.407(13) 1 calc R U P A 1
H56C H 0.373610 0.070027 0.713218 0.098 Uiso 0.407(13) 1 calc R U P A 1
C57 C 0.3664(5) 0.0555(4) 0.5948(4) 0.0381(6) Uani 0.407(13) 1 d G . P A 1
C58 C 0.3851(4) 0.0205(4) 0.5464(5) 0.050(2) Uani 0.407(13) 1 d G . P A 1
H58 H 0.441015 0.005751 0.545216 0.060 Uiso 0.407(13) 1 calc R U P A 1
C59 C 0.3219(6) 0.0071(3) 0.4997(4) 0.053(2) Uani 0.407(13) 1 d G . P A 1
H59 H 0.334627 -0.016813 0.466605 0.064 Uiso 0.407(13) 1 calc R U P A 1
C60 C 0.2400(5) 0.0287(5) 0.5014(3) 0.073(3) Uani 0.407(13) 1 d G . P A 1
H60 H 0.196785 0.019529 0.469508 0.087 Uiso 0.407(13) 1 calc R U P A 1
C61 C 0.2213(4) 0.0637(6) 0.5498(3) 0.082(3) Uani 0.407(13) 1 d G . P A 1
H61 H 0.165331 0.078435 0.551022 0.098 Uiso 0.407(13) 1 calc R U P A 1
C62 C 0.2845(6) 0.0771(4) 0.5965(3) 0.048(2) Uani 0.407(13) 1 d G . P A 1
H62 H 0.271718 0.101000 0.629633 0.058 Uiso 0.407(13) 1 calc R U P A 1
O2A O 0.42483(9) 0.06925(7) 0.63810(7) 0.0495(3) Uani 0.593(13) 1 d . . P A 2
C56A C 0.39768(18) 0.10090(12) 0.68802(11) 0.0653(7) Uani 0.593(13) 1 d . . P A 2
H56D H 0.373247 0.142178 0.674878 0.098 Uiso 0.593(13) 1 d R U P A 2
H56E H 0.446246 0.107456 0.718358 0.098 Uiso 0.593(13) 1 d R U P A 2
H56F H 0.355035 0.075375 0.703647 0.098 Uiso 0.593(13) 1 d R U P A 2
C57A C 0.3661(3) 0.0491(3) 0.5920(3) 0.0381(6) Uani 0.593(13) 1 d G . P A 2
C58A C 0.4028(3) 0.0182(3) 0.5479(3) 0.0480(14) Uani 0.593(13) 1 d G . P A 2
H58A H 0.462425 0.012893 0.551924 0.058 Uiso 0.593(13) 1 calc R U P A 2
C59A C 0.3524(4) -0.0050(3) 0.4978(3) 0.0663(19) Uani 0.593(13) 1 d G . P A 2
H59A H 0.377481 -0.026135 0.467665 0.080 Uiso 0.593(13) 1 calc R U P A 2
C60A C 0.2652(3) 0.0027(3) 0.4919(3) 0.081(2) Uani 0.593(13) 1 d G . P A 2
H60A H 0.230667 -0.013097 0.457671 0.097 Uiso 0.593(13) 1 calc R U P A 2
C61A C 0.2284(3) 0.0337(3) 0.5360(3) 0.080(3) Uani 0.593(13) 1 d G . P A 2
H61A H 0.168797 0.038969 0.531934 0.096 Uiso 0.593(13) 1 calc R U P A 2
C62A C 0.2789(3) 0.0569(3) 0.5860(3) 0.0536(16) Uani 0.593(13) 1 d G . P A 2
H62A H 0.253739 0.077997 0.616193 0.064 Uiso 0.593(13) 1 calc R U P A 2
O3 O 0.14169(18) 0.08682(14) 0.39550(12) 0.0496(7) Uani 0.5 1 d . . P B -1
C63 C 0.1057(3) 0.0569(2) 0.3426(2) 0.0610(12) Uani 0.5 1 d . . P B -1
H63A H 0.063409 0.026142 0.351636 0.092 Uiso 0.5 1 calc R U P B -1
H63B H 0.150110 0.035203 0.324474 0.092 Uiso 0.5 1 calc R U P B -1
H63C H 0.078652 0.088643 0.314835 0.092 Uiso 0.5 1 calc R U P B -1
C64 C 0.0899(3) 0.12425(19) 0.42390(16) 0.0333(8) Uani 0.5 1 d . . P B -1
C65 C 0.1288(2) 0.15645(16) 0.47370(15) 0.0352(7) Uani 0.5 1 d . . P B -1
H65 H 0.187427 0.150623 0.486645 0.042 Uiso 0.5 1 calc R U P B -1
C66 C 0.0825(3) 0.1965(2) 0.50405(19) 0.0390(10) Uani 0.5 1 d . . P B -1
H66 H 0.109731 0.218039 0.538118 0.047 Uiso 0.5 1 calc R U P B -1
C67 C -0.0031(7) 0.2066(5) 0.4863(6) 0.050(2) Uani 0.5 1 d . . P B -1
H67 H -0.034361 0.235752 0.506540 0.060 Uiso 0.5 1 calc R U P B -1
C68 C -0.0416(3) 0.1720(2) 0.4373(2) 0.0539(11) Uani 0.5 1 d . . P B -1
H68 H -0.100760 0.176198 0.425597 0.065 Uiso 0.5 1 calc R U P B -1
C69 C 0.0041(2) 0.1318(2) 0.40563(17) 0.0415(8) Uani 0.5 1 d . . P B -1
H69 H -0.022904 0.109648 0.371865 0.050 Uiso 0.5 1 calc R U P B -1
O4 O -0.0056(2) -0.13104(13) 0.49425(14) 0.0533(7) Uani 0.5 1 d . . P C -1
C70 C -0.0223(8) -0.1937(5) 0.5071(7) 0.072(4) Uani 0.5 1 d . . P C -1
H70A H 0.009966 -0.205442 0.545348 0.108 Uiso 0.5 1 calc R U P C -1
H70B H -0.005717 -0.221061 0.475704 0.108 Uiso 0.5 1 calc R U P C -1
H70C H -0.082841 -0.198894 0.509113 0.108 Uiso 0.5 1 calc R U P C -1
C71 C -0.0226(2) -0.08561(19) 0.5335(2) 0.0460(9) Uani 0.5 1 d . . P C -1
C72 C -0.0070(3) -0.02369(19) 0.5163(2) 0.0543(11) Uani 0.5 1 d . . P C -1
H72 H 0.016378 -0.016283 0.480548 0.065 Uiso 0.5 1 calc R U P C -1
C73 C -0.0253(3) 0.0261(2) 0.5505(3) 0.0723(16) Uani 0.5 1 d . . P C -1
H73 H -0.014570 0.068029 0.538656 0.087 Uiso 0.5 1 calc R U P C -1
C74 C -0.0590(3) 0.0158(3) 0.6019(3) 0.082(2) Uani 0.5 1 d . . P C -1
H74 H -0.073809 0.050728 0.624650 0.098 Uiso 0.5 1 calc R U P C -1
C75 C -0.0717(3) -0.0437(4) 0.6207(3) 0.0778(17) Uani 0.5 1 d . . P C -1
H75 H -0.092788 -0.050223 0.657428 0.093 Uiso 0.5 1 calc R U P C -1
C76 C -0.0533(3) -0.0968(3) 0.5854(2) 0.0586(12) Uani 0.5 1 d . . P C -1
H76 H -0.062385 -0.138768 0.598088 0.070 Uiso 0.5 1 calc R U P C -1

loop_
_atom_site_aniso_label
_atom_site_aniso_U_11
_atom_site_aniso_U_22
_atom_site_aniso_U_33
_atom_site_aniso_U_23
_atom_site_aniso_U_13
_atom_site_aniso_U_12
Si1 0.01683(18) 0.02004(18) 0.02374(19) 0.00191(15) 0.00610(14) 0.00186(14)
N1 0.0211(6) 0.0221(6) 0.0304(7) 0.0034(5) 0.0035(5) 0.0026(5)
N2 0.0277(6) 0.0221(6) 0.0309(7) -0.0001(5) 0.0066(5) 0.0009(5)
N3 0.0387(8) 0.0226(6) 0.0384(8) 0.0062(6) 0.0078(6) 0.0029(6)
N4 0.0184(6) 0.0197(6) 0.0272(6) 0.0037(5) 0.0081(5) -0.0002(5)
N5 0.0245(6) 0.0244(6) 0.0325(7) 0.0045(5) 0.0086(5) -0.0020(5)
N6 0.0232(6) 0.0228(6) 0.0395(7) 0.0004(5) 0.0119(5) 0.0025(5)
N7 0.0209(6) 0.0294(7) 0.0255(6) 0.0016(5) 0.0046(5) 0.0064(5)
N8 0.0218(6) 0.0241(6) 0.0292(7) -0.0015(5) 0.0067(5) 0.0006(5)
N9 0.0396(8) 0.0579(10) 0.0259(7) -0.0004(7) 0.0068(6) 0.0136(7)
N10 0.0181(6) 0.0260(6) 0.0246(6) 0.0014(5) 0.0081(5) 0.0004(5)
N11 0.0294(7) 0.0317(7) 0.0285(7) 0.0017(5) 0.0110(5) 0.0007(5)
N12 0.0256(6) 0.0273(6) 0.0333(7) -0.0056(5) 0.0073(5) -0.0032(5)
C1 0.0266(7) 0.0200(7) 0.0279(7) 0.0008(6) 0.0109(6) 0.0042(6)
C2 0.0324(8) 0.0286(8) 0.0381(9) -0.0062(7) 0.0072(7) -0.0034(7)
C3 0.0464(10) 0.0250(8) 0.0512(11) -0.0025(7) 0.0111(9) -0.0084(7)
C4 0.0525(11) 0.0221(8) 0.0485(11) 0.0079(7) 0.0109(9) -0.0008(7)
C5 0.0172(6) 0.0205(6) 0.0226(7) -0.0006(5) 0.0026(5) -0.0011(5)
C6 0.0336(8) 0.0258(8) 0.0409(9) 0.0084(7) 0.0063(7) -0.0056(6)
C7 0.0354(9) 0.0204(7) 0.0519(11) 0.0049(7) 0.0005(8) 0.0010(7)
C8 0.0279(8) 0.0241(8) 0.0518(10) -0.0021(7) 0.0086(7) 0.0063(6)
C9 0.0233(7) 0.0277(7) 0.0269(7) -0.0004(6) 0.0075(6) 0.0003(6)
C10 0.0265(8) 0.0238(7) 0.0406(9) -0.0031(6) 0.0106(7) 0.0001(6)
C11 0.0378(9) 0.0427(10) 0.0385(9) -0.0100(8) 0.0158(8) 0.0048(8)
C12 0.0492(11) 0.0662(13) 0.0278(9) -0.0067(9) 0.0116(8) 0.0108(10)
C13 0.0222(7) 0.0190(6) 0.0282(7) 0.0012(6) 0.0071(6) 0.0031(5)
C14 0.0447(10) 0.0375(9) 0.0295(8) 0.0004(7) 0.0144(7) 0.0018(8)
C15 0.0507(11) 0.0425(10) 0.0288(9) -0.0090(7) 0.0047(8) -0.0031(8)
C16 0.0352(9) 0.0356(9) 0.0393(9) -0.0103(7) 0.0035(7) -0.0046(7)
Si2 0.01546(17) 0.02102(18) 0.01991(18) -0.00064(14) 0.00425(14) 0.00044(14)
N13 0.0188(6) 0.0259(6) 0.0216(6) -0.0008(5) 0.0064(5) 0.0032(5)
N14 0.0233(6) 0.0265(6) 0.0258(6) 0.0007(5) 0.0070(5) 0.0026(5)
N15 0.0380(8) 0.0421(8) 0.0229(6) 0.0043(6) 0.0089(6) 0.0081(6)
N16 0.0166(6) 0.0254(6) 0.0207(6) 0.0000(5) 0.0031(5) 0.0003(5)
N17 0.0242(6) 0.0323(7) 0.0228(6) 0.0003(5) 0.0031(5) 0.0008(5)
N18 0.0248(6) 0.0292(7) 0.0291(7) 0.0042(5) 0.0093(5) -0.0006(5)
N19 0.0215(6) 0.0229(6) 0.0248(6) -0.0029(5) 0.0083(5) 0.0005(5)
N20 0.0224(6) 0.0255(6) 0.0289(7) 0.0007(5) 0.0067(5) 0.0010(5)
N21 0.0355(7) 0.0219(6) 0.0392(8) -0.0035(6) 0.0096(6) 0.0006(5)
N22 0.0163(6) 0.0217(6) 0.0238(6) -0.0020(5) 0.0028(5) -0.0011(5)
N23 0.0219(6) 0.0266(7) 0.0365(7) -0.0055(5) 0.0028(5) -0.0023(5)
N24 0.0205(6) 0.0234(6) 0.0320(7) 0.0010(5) 0.0039(5) 0.0016(5)
C17 0.0209(7) 0.0239(7) 0.0223(7) -0.0009(6) 0.0048(5) -0.0025(5)
C18 0.0337(8) 0.0316(8) 0.0363(9) 0.0029(7) 0.0080(7) 0.0096(7)
C19 0.0515(11) 0.0415(10) 0.0388(10) 0.0129(8) 0.0059(8) 0.0179(9)
C20 0.0535(11) 0.0497(11) 0.0270(8) 0.0109(8) 0.0088(8) 0.0122(9)
C21 0.0205(7) 0.0199(6) 0.0242(7) 0.0012(5) 0.0062(5) 0.0035(5)
C22 0.0341(9) 0.0400(9) 0.0230(7) -0.0011(7) 0.0011(6) 0.0043(7)
C23 0.0455(10) 0.0425(10) 0.0238(8) 0.0074(7) 0.0111(7) 0.0066(8)
C24 0.0377(9) 0.0349(9) 0.0324(8) 0.0078(7) 0.0163(7) -0.0003(7)
C25 0.0203(7) 0.0232(7) 0.0238(7) -0.0004(6) 0.0011(5) 0.0015(5)
C26 0.0290(8) 0.0343(8) 0.0339(8) 0.0029(7) 0.0097(7) -0.0022(7)
C27 0.0446(10) 0.0297(8) 0.0461(10) 0.0064(7) 0.0138(8) -0.0066(7)
C28 0.0482(10) 0.0227(8) 0.0488(11) -0.0012(7) 0.0113(8) -0.0017(7)
C29 0.0188(6) 0.0228(7) 0.0205(7) 0.0004(5) 0.0048(5) -0.0004(5)
C30 0.0329(9) 0.0284(8) 0.0523(11) -0.0117(8) 0.0034(8) -0.0061(7)
C31 0.0404(10) 0.0223(8) 0.0647(13) -0.0075(8) 0.0071(9) 0.0011(7)
C32 0.0280(8) 0.0274(8) 0.0466(10) 0.0015(7) 0.0062(7) 0.0065(6)
Si3 0.01529(17) 0.02047(18) 0.02420(19) 0.00030(15) 0.00341(14) -0.00030(14)
N25 0.0189(6) 0.0222(6) 0.0306(7) -0.0009(5) 0.0063(5) -0.0044(5)
N26 0.0224(6) 0.0254(6) 0.0271(6) -0.0020(5) 0.0046(5) -0.0041(5)
N27 0.0414(8) 0.0256(7) 0.0365(8) -0.0067(6) 0.0118(6) -0.0082(6)
N28 0.0159(5) 0.0236(6) 0.0267(6) -0.0018(5) 0.0037(5) 0.0017(5)
N29 0.0273(7) 0.0348(7) 0.0410(8) -0.0088(6) 0.0069(6) 0.0058(6)
N30 0.0206(6) 0.0345(7) 0.0211(6) -0.0020(5) 0.0033(5) -0.0004(5)
N31 0.0178(6) 0.0230(6) 0.0285(7) 0.0025(5) 0.0027(5) -0.0044(5)
N32 0.0209(6) 0.0250(6) 0.0267(6) 0.0006(5) 0.0060(5) -0.0027(5)
N33 0.0346(7) 0.0349(7) 0.0345(8) 0.0121(6) 0.0001(6) -0.0101(6)
N34 0.0169(6) 0.0231(6) 0.0270(6) 0.0028(5) 0.0040(5) 0.0026(5)
N35 0.0263(7) 0.0299(7) 0.0353(7) 0.0068(6) 0.0017(6) 0.0039(5)
N36 0.0268(6) 0.0318(7) 0.0248(6) 0.0008(5) 0.0074(5) 0.0020(5)
C33 0.0216(7) 0.0219(7) 0.0249(7) 0.0004(6) 0.0017(6) 0.0003(5)
C34 0.0334(8) 0.0332(8) 0.0294(8) 0.0000(7) 0.0097(7) -0.0062(7)
C35 0.0567(12) 0.0418(10) 0.0345(9) -0.0094(8) 0.0234(9) -0.0103(9)
C36 0.0655(13) 0.0336(9) 0.0416(10) -0.0147(8) 0.0224(9) -0.0136(9)
C37 0.0212(7) 0.0255(7) 0.0222(7) 0.0006(6) 0.0068(5) 0.0003(6)
C38 0.0448(11) 0.0414(10) 0.0530(12) -0.0193(9) 0.0122(9) 0.0069(8)
C39 0.0487(11) 0.0462(11) 0.0410(10) -0.0208(9) 0.0060(9) -0.0054(9)
C40 0.0307(8) 0.0450(10) 0.0275(8) -0.0067(7) 0.0030(6) -0.0071(7)
C41 0.0217(7) 0.0220(7) 0.0256(7) 0.0004(6) 0.0064(6) -0.0003(5)
C42 0.0244(7) 0.0332(8) 0.0293(8) -0.0034(6) 0.0034(6) -0.0044(6)
C43 0.0359(9) 0.0464(10) 0.0284(8) 0.0040(7) -0.0051(7) -0.0044(8)
C44 0.0470(11) 0.0455(10) 0.0343(9) 0.0171(8) -0.0029(8) -0.0113(8)
C45 0.0217(7) 0.0221(7) 0.0228(7) -0.0018(5) 0.0015(5) -0.0016(5)
C46 0.0389(9) 0.0345(9) 0.0385(9) 0.0093(7) -0.0019(8) 0.0051(7)
C47 0.0528(11) 0.0355(9) 0.0270(8) 0.0074(7) 0.0042(8) -0.0009(8)
C48 0.0402(9) 0.0369(9) 0.0260(8) 0.0011(7) 0.0112(7) -0.0011(7)
O1 0.0581(10) 0.0653(10) 0.0844(13) 0.0141(9) 0.0313(9) -0.0005(8)
C49 0.0646(18) 0.131(3) 0.095(2) 0.011(2) -0.0103(16) -0.0451(19)
C50 0.0427(10) 0.0469(11) 0.0468(11) 0.0062(9) 0.0133(9) 0.0201(9)
C51 0.0723(16) 0.0839(17) 0.0390(11) 0.0059(11) 0.0183(11) 0.0466(14)
C52 0.0774(19) 0.108(2) 0.0502(14) -0.0386(15) -0.0089(13) 0.0522(18)
C53 0.0496(14) 0.0712(17) 0.102(2) -0.0451(16) -0.0070(14) 0.0148(12)
C54 0.0457(11) 0.0447(11) 0.0716(15) -0.0072(10) 0.0131(11) 0.0077(9)
C55 0.0416(10) 0.0440(10) 0.0366(9) 0.0020(8) 0.0062(8) 0.0114(8)
O2 0.0384(7) 0.0553(8) 0.0533(8) -0.0075(7) 0.0010(6) 0.0052(6)
C56 0.0911(19) 0.0589(14) 0.0489(13) 0.0025(11) 0.0205(13) 0.0108(14)
C57 0.0337(9) 0.0328(13) 0.0464(12) 0.0142(10) 0.0007(8) -0.0058(8)
C58 0.037(3) 0.044(5) 0.068(6) 0.001(4) 0.003(3) -0.005(3)
C59 0.060(7) 0.059(4) 0.041(4) 0.002(3) 0.007(3) -0.005(4)
C60 0.039(4) 0.123(9) 0.054(4) -0.011(6) -0.001(3) 0.002(5)
C61 0.047(4) 0.130(10) 0.065(4) -0.032(6) -0.005(3) -0.008(5)
C62 0.035(3) 0.057(5) 0.051(3) -0.001(3) 0.000(2) -0.015(3)
O2A 0.0384(7) 0.0553(8) 0.0533(8) -0.0075(7) 0.0010(6) 0.0052(6)
C56A 0.0911(19) 0.0589(14) 0.0489(13) 0.0025(11) 0.0205(13) 0.0108(14)
C57A 0.0337(9) 0.0328(13) 0.0464(12) 0.0142(10) 0.0007(8) -0.0058(8)
C58A 0.053(3) 0.046(3) 0.043(3) 0.005(2) 0.003(2) -0.008(2)
C59A 0.090(5) 0.056(3) 0.049(3) 0.009(2) -0.005(3) -0.019(3)
C60A 0.074(5) 0.072(4) 0.081(4) 0.021(3) -0.041(4) -0.014(3)
C61A 0.050(3) 0.071(4) 0.107(7) 0.024(4) -0.030(4) -0.007(3)
C62A 0.030(2) 0.049(3) 0.080(4) 0.018(3) 0.001(2) -0.007(2)
O3 0.0482(16) 0.0551(17) 0.0441(15) -0.0123(13) 0.0009(12) 0.0123(13)
C63 0.065(3) 0.066(3) 0.050(3) -0.025(2) 0.000(2) 0.009(2)
C64 0.036(2) 0.0349(19) 0.0294(18) 0.0024(15) 0.0068(15) -0.0018(16)
C65 0.0349(18) 0.0360(18) 0.0338(17) 0.0023(14) 0.0009(14) -0.0056(14)
C66 0.042(2) 0.038(2) 0.037(2) -0.0045(15) 0.0072(18) -0.0121(19)
C67 0.047(4) 0.041(5) 0.064(4) -0.017(4) 0.016(3) -0.005(3)
C68 0.033(2) 0.068(3) 0.061(3) -0.020(2) 0.0067(18) -0.0039(19)
C69 0.037(2) 0.050(2) 0.0357(19) -0.0086(17) 0.0002(15) -0.0090(18)
O4 0.0592(18) 0.0410(15) 0.0627(19) -0.0031(13) 0.0199(15) -0.0004(13)
C70 0.112(12) 0.031(4) 0.081(7) -0.001(3) 0.046(8) 0.006(5)
C71 0.0318(18) 0.046(2) 0.058(2) -0.0065(19) 0.0005(17) 0.0027(16)
C72 0.0298(19) 0.046(2) 0.086(3) 0.002(2) 0.001(2) 0.0000(17)
C73 0.032(2) 0.053(3) 0.125(5) -0.020(3) -0.011(3) 0.003(2)
C74 0.047(3) 0.075(4) 0.115(5) -0.050(4) -0.021(3) 0.009(3)
C75 0.051(3) 0.123(6) 0.057(3) -0.016(3) -0.003(2) 0.014(3)
C76 0.051(3) 0.069(4) 0.054(3) 0.000(3) 0.003(2) 0.009(3)

loop_
_atom_type_symbol
_atom_type_description
_atom_type_scat_dispersion_real
_atom_type_scat_dispersion_imag
_atom_type_scat_source
C C 0.0033 0.0016 'International Tables Vol C Tables 4.2.6.8 and 6.1.1.4'
H H 0.0000 0.0000 'International Tables Vol C Tables 4.2.6.8 and 6.1.1.4'
N N 0.0061 0.0033 'International Tables Vol C Tables 4.2.6.8 and 6.1.1.4'
O O 0.0106 0.0060 'International Tables Vol C Tables 4.2.6.8 and 6.1.1.4'
Si Si 0.0817 0.0704 'International Tables Vol C Tables 4.2.6.8 and 6.1.1.4'

loop_
_geom_angle_atom_site_label_1
_geom_angle_atom_site_label_2
_geom_angle_atom_site_label_3
_geom_angle
_geom_angle_site_symmetry_1
_geom_angle_site_symmetry_3
_geom_angle_publ_flag
N7 Si1 N4 107.43(6) . . ?
N7 Si1 N10 108.57(6) . . ?
N4 Si1 N10 113.07(6) . . ?
N7 Si1 N1 112.77(7) . . ?
N4 Si1 N1 107.83(6) . . ?
N10 Si1 N1 107.28(6) . . ?
C1 N1 Si1 127.91(11) . . ?
C1 N1 H1N 115.9(14) . . ?
Si1 N1 H1N 115.3(14) . . ?
C2 N2 C1 115.94(14) . . ?
C4 N3 C1 115.29(15) . . ?
C5 N4 Si1 126.84(10) . . ?
C5 N4 H4N 114.1(14) . . ?
Si1 N4 H4N 118.9(14) . . ?
C6 N5 C5 115.68(13) . . ?
C8 N6 C5 115.90(13) . . ?
C9 N7 Si1 129.32(11) . . ?
C9 N7 H7N 113.5(14) . . ?
Si1 N7 H7N 115.7(14) . . ?
C10 N8 C9 116.21(14) . . ?
C12 N9 C9 115.10(15) . . ?
C13 N10 Si1 127.34(10) . . ?
C13 N10 H10N 114.3(14) . . ?
Si1 N10 H10N 118.4(14) . . ?
C14 N11 C13 115.67(14) . . ?
C16 N12 C13 116.00(14) . . ?
N3 C1 N2 125.98(14) . . ?
N3 C1 N1 116.66(14) . . ?
N2 C1 N1 117.36(13) . . ?
N2 C2 C3 122.66(17) . . ?
N2 C2 H2 118.7 . . ?
C3 C2 H2 118.7 . . ?
C4 C3 C2 116.46(16) . . ?
C4 C3 H3 121.8 . . ?
C2 C3 H3 121.8 . . ?
N3 C4 C3 123.66(16) . . ?
N3 C4 H4 118.2 . . ?
C3 C4 H4 118.2 . . ?
N6 C5 N5 125.65(13) . . ?
N6 C5 N4 117.49(12) . . ?
N5 C5 N4 116.85(12) . . ?
N5 C6 C7 123.39(15) . . ?
N5 C6 H6 118.3 . . ?
C7 C6 H6 118.3 . . ?
C8 C7 C6 116.02(15) . . ?
C8 C7 H7 122.0 . . ?
C6 C7 H7 122.0 . . ?
N6 C8 C7 123.13(15) . . ?
N6 C8 H8 118.4 . . ?
C7 C8 H8 118.4 . . ?
N8 C9 N9 125.90(14) . . ?
N8 C9 N7 117.57(14) . . ?
N9 C9 N7 116.53(14) . . ?
N8 C10 C11 122.68(16) . . ?
N8 C10 H10 118.7 . . ?
C11 C10 H10 118.7 . . ?
C12 C11 C10 116.32(15) . . ?
C12 C11 H11 121.8 . . ?
C10 C11 H11 121.8 . . ?
N9 C12 C11 123.78(17) . . ?
N9 C12 H12 118.1 . . ?
C11 C12 H12 118.1 . . ?
N12 C13 N11 125.81(14) . . ?
N12 C13 N10 117.39(13) . . ?
N11 C13 N10 116.80(13) . . ?
N11 C14 C15 123.12(16) . . ?
N11 C14 H14 118.4 . . ?
C15 C14 H14 118.4 . . ?
C16 C15 C14 116.45(16) . . ?
C16 C15 H15 121.8 . . ?
C14 C15 H15 121.8 . . ?
N12 C16 C15 122.92(16) . . ?
N12 C16 H16 118.5 . . ?
C15 C16 H16 118.5 . . ?
N16 Si2 N13 109.10(6) . . ?
N16 Si2 N22 112.34(6) . . ?
N13 Si2 N22 108.53(6) . . ?
N16 Si2 N19 109.11(6) . . ?
N13 Si2 N19 108.96(6) . . ?
N22 Si2 N19 108.75(6) . . ?
C17 N13 Si2 125.78(10) . . ?
C17 N13 H13N 114.6(13) . . ?
Si2 N13 H13N 113.4(13) . . ?
C18 N14 C17 116.21(13) . . ?
C20 N15 C17 115.89(14) . . ?
C21 N16 Si2 125.35(10) . . ?
C21 N16 H16N 116.3(13) . . ?
Si2 N16 H16N 118.2(13) . . ?
C22 N17 C21 116.02(13) . . ?
C24 N18 C21 115.38(14) . . ?
C25 N19 Si2 124.98(10) . . ?
C25 N19 H19N 113.7(14) . . ?
Si2 N19 H19N 116.0(14) . . ?
C26 N20 C25 116.27(13) . . ?
C28 N21 C25 115.66(14) . . ?
C29 N22 Si2 128.23(10) . . ?
C29 N22 H22N 113.2(13) . . ?
Si2 N22 H22N 118.6(13) . . ?
C30 N23 C29 115.82(14) . . ?
C32 N24 C29 116.31(13) . . ?
N15 C17 N14 125.63(14) . . ?
N15 C17 N13 116.84(13) . . ?
N14 C17 N13 117.53(13) . . ?
N14 C18 C19 122.67(15) . . ?
N14 C18 H18 118.7 . . ?
C19 C18 H18 118.7 . . ?
C18 C19 C20 116.47(16) . . ?
C18 C19 H19 121.8 . . ?
C20 C19 H19 121.8 . . ?
N15 C20 C19 123.09(16) . . ?
N15 C20 H20 118.5 . . ?
C19 C20 H20 118.5 . . ?
N18 C21 N17 125.84(13) . . ?
N18 C21 N16 117.81(13) . . ?
N17 C21 N16 116.35(12) . . ?
N17 C22 C23 123.18(16) . . ?
N17 C22 H22 118.4 . . ?
C23 C22 H22 118.4 . . ?
C24 C23 C22 115.98(15) . . ?
C24 C23 H23 122.0 . . ?
C22 C23 H23 122.0 . . ?
N18 C24 C23 123.55(15) . . ?
N18 C24 H24 118.2 . . ?
C23 C24 H24 118.2 . . ?
N21 C25 N20 125.56(14) . . ?
N21 C25 N19 117.43(13) . . ?
N20 C25 N19 117.00(13) . . ?
N20 C26 C27 122.68(15) . . ?
N20 C26 H26 118.7 . . ?
C27 C26 H26 118.7 . . ?
C26 C27 C28 116.11(16) . . ?
C26 C27 H27 121.9 . . ?
C28 C27 H27 121.9 . . ?
N21 C28 C27 123.64(16) . . ?
N21 C28 H28 118.2 . . ?
C27 C28 H28 118.2 . . ?
N23 C29 N24 125.35(13) . . ?
N23 C29 N22 117.47(13) . . ?
N24 C29 N22 117.18(13) . . ?
N23 C30 C31 123.38(16) . . ?
N23 C30 H30 118.3 . . ?
C31 C30 H30 118.3 . . ?
C32 C31 C30 116.08(15) . . ?
C32 C31 H31 122.0 . . ?
C30 C31 H31 122.0 . . ?
N24 C32 C31 123.04(15) . . ?
N24 C32 H32 118.5 . . ?
C31 C32 H32 118.5 . . ?
N28 Si3 N25 107.78(6) . . ?
N28 Si3 N34 113.35(6) . . ?
N25 Si3 N34 107.66(6) . . ?
N28 Si3 N31 108.10(6) . . ?
N25 Si3 N31 111.48(6) . . ?
N34 Si3 N31 108.52(6) . . ?
C33 N25 Si3 126.93(11) . . ?
C33 N25 H25N 113.5(14) . . ?
Si3 N25 H25N 117.1(14) . . ?
C34 N26 C33 116.39(13) . . ?
C36 N27 C33 115.48(14) . . ?
C37 N28 Si3 129.22(11) . . ?
C37 N28 H28N 113.7(13) . . ?
Si3 N28 H28N 117.1(13) . . ?
C38 N29 C37 115.31(15) . . ?
C40 N30 C37 116.44(14) . . ?
C41 N31 Si3 127.20(10) . . ?
C41 N31 H31N 113.5(14) . . ?
Si3 N31 H31N 114.6(14) . . ?
C42 N32 C41 116.32(13) . . ?
C44 N33 C41 115.52(14) . . ?
C45 N34 Si3 127.39(10) . . ?
C45 N34 H34N 112.8(13) . . ?
Si3 N34 H34N 119.7(13) . . ?
C46 N35 C45 115.58(14) . . ?
C48 N36 C45 116.27(14) . . ?
N26 C33 N27 125.71(14) . . ?
N26 C33 N25 117.24(13) . . ?
N27 C33 N25 117.05(13) . . ?
N26 C34 C35 122.48(15) . . ?
N26 C34 H34 118.8 . . ?
C35 C34 H34 118.8 . . ?
C34 C35 C36 116.31(16) . . ?
C34 C35 H35 121.8 . . ?
C36 C35 H35 121.8 . . ?
N27 C36 C35 123.62(16) . . ?
N27 C36 H36 118.2 . . ?
C35 C36 H36 118.2 . . ?
N29 C37 N30 125.69(14) . . ?
N29 C37 N28 117.50(13) . . ?
N30 C37 N28 116.81(13) . . ?
N29 C38 C39 123.55(17) . . ?
N29 C38 H38 118.2 . . ?
C39 C38 H38 118.2 . . ?
C40 C39 C38 116.15(16) . . ?
C40 C39 H39 121.9 . . ?
C38 C39 H39 121.9 . . ?
N30 C40 C39 122.85(16) . . ?
N30 C40 H40 118.6 . . ?
C39 C40 H40 118.6 . . ?
N33 C41 N32 125.50(14) . . ?
N33 C41 N31 116.91(13) . . ?
N32 C41 N31 117.58(13) . . ?
N32 C42 C43 122.93(15) . . ?
N32 C42 H42 118.5 . . ?
C43 C42 H42 118.5 . . ?
C42 C43 C44 115.67(16) . . ?
C42 C43 H43 122.2 . . ?
C44 C43 H43 122.2 . . ?
N33 C44 C43 124.06(16) . . ?
N33 C44 H44 118.0 . . ?
C43 C44 H44 118.0 . . ?
N35 C45 N36 125.45(14) . . ?
N35 C45 N34 117.43(13) . . ?
N36 C45 N34 117.12(13) . . ?
N35 C46 C47 123.64(16) . . ?
N35 C46 H46 118.2 . . ?
C47 C46 H46 118.2 . . ?
C48 C47 C46 116.02(16) . . ?
C48 C47 H47 122.0 . . ?
C46 C47 H47 122.0 . . ?
N36 C48 C47 122.95(16) . . ?
N36 C48 H48 118.5 . . ?
C47 C48 H48 118.5 . . ?
C50 O1 C49 116.77(19) . . ?
O1 C49 H49A 109.5 . . ?
O1 C49 H49B 109.5 . . ?
H49A C49 H49B 109.5 . . ?
O1 C49 H49C 109.5 . . ?
H49A C49 H49C 109.5 . . ?
H49B C49 H49C 109.5 . . ?
O1 C50 C51 116.0(2) . . ?
O1 C50 C55 123.76(19) . . ?
C51 C50 C55 120.3(2) . . ?
C52 C51 C50 119.2(2) . . ?
C52 C51 H51 120.4 . . ?
C50 C51 H51 120.4 . . ?
C51 C52 C53 121.1(2) . . ?
C51 C52 H52 119.4 . . ?
C53 C52 H52 119.4 . . ?
C54 C53 C52 119.3(3) . . ?
C54 C53 H53 120.3 . . ?
C52 C53 H53 120.3 . . ?
C55 C54 C53 120.1(2) . . ?
C55 C54 H54 119.9 . . ?
C53 C54 H54 119.9 . . ?
C54 C55 C50 119.9(2) . . ?
C54 C55 H55 120.0 . . ?
C50 C55 H55 120.0 . . ?
C57 O2 C56 116.2(5) . . ?
O2 C56 H56A 109.5 . . ?
O2 C56 H56B 109.5 . . ?
H56A C56 H56B 109.5 . . ?
O2 C56 H56C 109.5 . . ?
H56A C56 H56C 109.5 . . ?
H56B C56 H56C 109.5 . . ?
O2 C57 C58 120.7(8) . . ?
O2 C57 C62 119.3(8) . . ?
C58 C57 C62 120.0 . . ?
C59 C58 C57 120.0 . . ?
C59 C58 H58 120.0 . . ?
C57 C58 H58 120.0 . . ?
C58 C59 C60 120.0 . . ?
C58 C59 H59 120.0 . . ?
C60 C59 H59 120.0 . . ?
C61 C60 C59 120.0 . . ?
C61 C60 H60 120.0 . . ?
C59 C60 H60 120.0 . . ?
C62 C61 C60 120.0 . . ?
C62 C61 H61 120.0 . . ?
C60 C61 H61 120.0 . . ?
C61 C62 C57 120.0 . . ?
C61 C62 H62 120.0 . . ?
C57 C62 H62 120.0 . . ?
C57A O2A C56A 119.9(4) . . ?
O2A C56A H56D 109.0 . . ?
O2A C56A H56E 109.2 . . ?
H56D C56A H56E 109.4 . . ?
O2A C56A H56F 109.2 . . ?
H56D C56A H56F 109.6 . . ?
H56E C56A H56F 110.5 . . ?
O2A C57A C58A 112.5(3) . . ?
O2A C57A C62A 127.5(3) . . ?
C58A C57A C62A 120.0 . . ?
C57A C58A C59A 120.0 . . ?
C57A C58A H58A 120.0 . . ?
C59A C58A H58A 120.0 . . ?
C60A C59A C58A 120.0 . . ?
C60A C59A H59A 120.0 . . ?
C58A C59A H59A 120.0 . . ?
C59A C60A C61A 120.0 . . ?
C59A C60A H60A 120.0 . . ?
C61A C60A H60A 120.0 . . ?
C62A C61A C60A 120.0 . . ?
C62A C61A H61A 120.0 . . ?
C60A C61A H61A 120.0 . . ?
C61A C62A C57A 120.0 . . ?
C61A C62A H62A 120.0 . . ?
C57A C62A H62A 120.0 . . ?
C64 O3 C63 117.3(3) . . ?
O3 C63 H63A 109.5 . . ?
O3 C63 H63B 109.5 . . ?
H63A C63 H63B 109.5 . . ?
O3 C63 H63C 109.5 . . ?
H63A C63 H63C 109.5 . . ?
H63B C63 H63C 109.5 . . ?
O3 C64 C69 124.2(4) . . ?
O3 C64 C65 115.7(4) . . ?
C69 C64 C65 120.1(3) . . ?
C66 C65 C64 119.9(4) . . ?
C66 C65 H65 120.0 . . ?
C64 C65 H65 120.0 . . ?
C65 C66 C67 121.7(6) . . ?
C65 C66 H66 119.1 . . ?
C67 C66 H66 119.1 . . ?
C66 C67 C68 117.3(8) . . ?
C66 C67 H67 121.3 . . ?
C68 C67 H67 121.3 . . ?
C69 C68 C67 121.8(5) . . ?
C69 C68 H68 119.1 . . ?
C67 C68 H68 119.1 . . ?
C68 C69 C64 119.0(4) . . ?
C68 C69 H69 120.5 . . ?
C64 C69 H69 120.5 . . ?
C71 O4 C70 118.5(6) . . ?
O4 C70 H70A 109.5 . . ?
O4 C70 H70B 109.5 . . ?
H70A C70 H70B 109.5 . . ?
O4 C70 H70C 109.5 . . ?
H70A C70 H70C 109.5 . . ?
H70B C70 H70C 109.5 . . ?
C76 C71 O4 124.8(4) . . ?
C76 C71 C72 120.3(5) . . ?
O4 C71 C72 114.9(4) . . ?
C73 C72 C71 120.3(5) . . ?
C73 C72 H72 119.8 . . ?
C71 C72 H72 119.8 . . ?
C72 C73 C74 120.1(5) . . ?
C72 C73 H73 119.9 . . ?
C74 C73 H73 119.9 . . ?
C75 C74 C73 120.7(5) . . ?
C75 C74 H74 119.6 . . ?
C73 C74 H74 119.6 . . ?
C74 C75 C76 120.2(6) . . ?
C74 C75 H75 119.9 . . ?
C76 C75 H75 119.9 . . ?
C71 C76 C75 118.2(6) . . ?
C71 C76 H76 120.9 . . ?
C75 C76 H76 120.9 . . ?

loop_
_geom_bond_atom_site_label_1
_geom_bond_atom_site_label_2
_geom_bond_distance
_geom_bond_site_symmetry_2
_geom_bond_publ_flag
Si1 N7 1.7153(14) . ?
Si1 N4 1.7180(12) . ?
Si1 N10 1.7189(13) . ?
Si1 N1 1.7218(13) . ?
N1 C1 1.361(2) . ?
N1 H1N 0.85(2) . ?
N2 C2 1.337(2) . ?
N2 C1 1.348(2) . ?
N3 C4 1.335(2) . ?
N3 C1 1.3471(19) . ?
N4 C5 1.3627(18) . ?
N4 H4N 0.84(2) . ?
N5 C6 1.332(2) . ?
N5 C5 1.3450(18) . ?
N6 C8 1.338(2) . ?
N6 C5 1.3444(18) . ?
N7 C9 1.3648(19) . ?
N7 H7N 0.82(2) . ?
N8 C10 1.3350(19) . ?
N8 C9 1.344(2) . ?
N9 C12 1.337(2) . ?
N9 C9 1.346(2) . ?
N10 C13 1.3604(19) . ?
N10 H10N 0.83(2) . ?
N11 C14 1.330(2) . ?
N11 C13 1.3504(19) . ?
N12 C16 1.332(2) . ?
N12 C13 1.3468(19) . ?
C2 C3 1.378(2) . ?
C2 H2 0.9500 . ?
C3 C4 1.370(3) . ?
C3 H3 0.9500 . ?
C4 H4 0.9500 . ?
C6 C7 1.380(2) . ?
C6 H6 0.9500 . ?
C7 C8 1.369(2) . ?
C7 H7 0.9500 . ?
C8 H8 0.9500 . ?
C10 C11 1.374(2) . ?
C10 H10 0.9500 . ?
C11 C12 1.370(3) . ?
C11 H11 0.9500 . ?
C12 H12 0.9500 . ?
C14 C15 1.381(3) . ?
C14 H14 0.9500 . ?
C15 C16 1.375(3) . ?
C15 H15 0.9500 . ?
C16 H16 0.9500 . ?
Si2 N16 1.7181(12) . ?
Si2 N13 1.7192(13) . ?
Si2 N22 1.7196(12) . ?
Si2 N19 1.7272(13) . ?
N13 C17 1.3678(19) . ?
N13 H13N 0.86(2) . ?
N14 C18 1.335(2) . ?
N14 C17 1.3489(18) . ?
N15 C20 1.336(2) . ?
N15 C17 1.3427(19) . ?
N16 C21 1.3629(18) . ?
N16 H16N 0.88(2) . ?
N17 C22 1.331(2) . ?
N17 C21 1.3460(19) . ?
N18 C24 1.339(2) . ?
N18 C21 1.3455(18) . ?
N19 C25 1.3632(19) . ?
N19 H19N 0.81(2) . ?
N20 C26 1.335(2) . ?
N20 C25 1.3486(19) . ?
N21 C28 1.329(2) . ?
N21 C25 1.3447(19) . ?
N22 C29 1.3605(18) . ?
N22 H22N 0.86(2) . ?
N23 C30 1.334(2) . ?
N23 C29 1.3454(19) . ?
N24 C32 1.332(2) . ?
N24 C29 1.3504(18) . ?
C18 C19 1.377(2) . ?
C18 H18 0.9500 . ?
C19 C20 1.378(3) . ?
C19 H19 0.9500 . ?
C20 H20 0.9500 . ?
C22 C23 1.378(2) . ?
C22 H22 0.9500 . ?
C23 C24 1.374(3) . ?
C23 H23 0.9500 . ?
C24 H24 0.9500 . ?
C26 C27 1.377(2) . ?
C26 H26 0.9500 . ?
C27 C28 1.378(3) . ?
C27 H27 0.9500 . ?
C28 H28 0.9500 . ?
C30 C31 1.380(3) . ?
C30 H30 0.9500 . ?
C31 C32 1.374(3) . ?
C31 H31 0.9500 . ?
C32 H32 0.9500 . ?
Si3 N28 1.7158(13) . ?
Si3 N25 1.7166(13) . ?
Si3 N34 1.7200(13) . ?
Si3 N31 1.7202(13) . ?
N25 C33 1.3663(19) . ?
N25 H25N 0.83(2) . ?
N26 C34 1.339(2) . ?
N26 C33 1.3457(19) . ?
N27 C36 1.334(2) . ?
N27 C33 1.3459(19) . ?
N28 C37 1.3623(19) . ?
N28 H28N 0.86(2) . ?
N29 C38 1.334(2) . ?
N29 C37 1.3448(19) . ?
N30 C40 1.329(2) . ?
N30 C37 1.3464(19) . ?
N31 C41 1.3648(19) . ?
N31 H31N 0.84(2) . ?
N32 C42 1.335(2) . ?
N32 C41 1.3490(18) . ?
N33 C44 1.331(2) . ?
N33 C41 1.3425(19) . ?
N34 C45 1.3615(19) . ?
N34 H34N 0.86(2) . ?
N35 C46 1.328(2) . ?
N35 C45 1.3456(19) . ?
N36 C48 1.333(2) . ?
N36 C45 1.3457(19) . ?
C34 C35 1.376(2) . ?
C34 H34 0.9500 . ?
C35 C36 1.377(3) . ?
C35 H35 0.9500 . ?
C36 H36 0.9500 . ?
C38 C39 1.381(3) . ?
C38 H38 0.9500 . ?
C39 C40 1.371(3) . ?
C39 H39 0.9500 . ?
C40 H40 0.9500 . ?
C42 C43 1.376(2) . ?
C42 H42 0.9500 . ?
C43 C44 1.377(3) . ?
C43 H43 0.9500 . ?
C44 H44 0.9500 . ?
C46 C47 1.379(3) . ?
C46 H46 0.9500 . ?
C47 C48 1.369(3) . ?
C47 H47 0.9500 . ?
C48 H48 0.9500 . ?
O1 C50 1.366(3) . ?
O1 C49 1.409(4) . ?
C49 H49A 0.9800 . ?
C49 H49B 0.9800 . ?
C49 H49C 0.9800 . ?
C50 C51 1.380(3) . ?
C50 C55 1.383(3) . ?
C51 C52 1.363(4) . ?
C51 H51 0.9500 . ?
C52 C53 1.384(5) . ?
C52 H52 0.9500 . ?
C53 C54 1.376(4) . ?
C53 H53 0.9500 . ?
C54 C55 1.370(3) . ?
C54 H54 0.9500 . ?
C55 H55 0.9500 . ?
O2 C57 1.293(6) . ?
O2 C56 1.432(3) . ?
C56 H56A 0.9800 . ?
C56 H56B 0.9800 . ?
C56 H56C 0.9800 . ?
C57 C58 1.3900 . ?
C57 C62 1.3900 . ?
C58 C59 1.3900 . ?
C58 H58 0.9500 . ?
C59 C60 1.3900 . ?
C59 H59 0.9500 . ?
C60 C61 1.3900 . ?
C60 H60 0.9500 . ?
C61 C62 1.3900 . ?
C61 H61 0.9500 . ?
C62 H62 0.9500 . ?
O2A C57A 1.375(5) . ?
O2A C56A 1.432(3) . ?
C56A H56D 0.9865 . ?
C56A H56E 0.9747 . ?
C56A H56F 0.9725 . ?
C57A C58A 1.3900 . ?
C57A C62A 1.3900 . ?
C58A C59A 1.3900 . ?
C58A H58A 0.9500 . ?
C59A C60A 1.3900 . ?
C59A H59A 0.9500 . ?
C60A C61A 1.3900 . ?
C60A H60A 0.9500 . ?
C61A C62A 1.3900 . ?
C61A H61A 0.9500 . ?
C62A H62A 0.9500 . ?
O3 C64 1.367(5) . ?
O3 C63 1.409(5) . ?
C63 H63A 0.9800 . ?
C63 H63B 0.9800 . ?
C63 H63C 0.9800 . ?
C64 C69 1.385(5) . ?
C64 C65 1.392(5) . ?
C65 C66 1.370(6) . ?
C65 H65 0.9500 . ?
C66 C67 1.388(11) . ?
C66 H66 0.9500 . ?
C67 C68 1.402(13) . ?
C67 H67 0.9500 . ?
C68 C69 1.384(6) . ?
C68 H68 0.9500 . ?
C69 H69 0.9500 . ?
O4 C71 1.362(5) . ?
O4 C70 1.392(13) . ?
C70 H70A 0.9800 . ?
C70 H70B 0.9800 . ?
C70 H70C 0.9800 . ?
C71 C76 1.357(7) . ?
C71 C72 1.399(6) . ?
C72 C73 1.364(7) . ?
C72 H72 0.9500 . ?
C73 C74 1.364(9) . ?
C73 H73 0.9500 . ?
C74 C75 1.353(9) . ?
C74 H74 0.9500 . ?
C75 C76 1.434(8) . ?
C75 H75 0.9500 . ?
C76 H76 0.9500 . ?

loop_
_geom_torsion_atom_site_label_1
_geom_torsion_atom_site_label_2
_geom_torsion_atom_site_label_3
_geom_torsion_atom_site_label_4
_geom_torsion
_geom_torsion_site_symmetry_1
_geom_torsion_site_symmetry_2
_geom_torsion_site_symmetry_3
_geom_torsion_site_symmetry_4
_geom_torsion_publ_flag
N7 Si1 N1 C1 -53.91(14) . . . . ?
N4 Si1 N1 C1 64.52(14) . . . . ?
N10 Si1 N1 C1 -173.40(12) . . . . ?
N7 Si1 N4 C5 -68.25(14) . . . . ?
N10 Si1 N4 C5 51.51(14) . . . . ?
N1 Si1 N4 C5 169.94(12) . . . . ?
N4 Si1 N7 C9 -170.82(13) . . . . ?
N10 Si1 N7 C9 66.59(15) . . . . ?
N1 Si1 N7 C9 -52.15(16) . . . . ?
N7 Si1 N10 C13 174.71(12) . . . . ?
N4 Si1 N10 C13 55.60(14) . . . . ?
N1 Si1 N10 C13 -63.15(14) . . . . ?
C4 N3 C1 N2 -0.3(2) . . . . ?
C4 N3 C1 N1 178.97(14) . . . . ?
C2 N2 C1 N3 -0.2(2) . . . . ?
C2 N2 C1 N1 -179.50(13) . . . . ?
Si1 N1 C1 N3 176.79(11) . . . . ?
Si1 N1 C1 N2 -3.9(2) . . . . ?
C1 N2 C2 C3 0.2(2) . . . . ?
N2 C2 C3 C4 0.3(3) . . . . ?
C1 N3 C4 C3 0.9(3) . . . . ?
C2 C3 C4 N3 -0.9(3) . . . . ?
C8 N6 C5 N5 -5.2(2) . . . . ?
C8 N6 C5 N4 175.40(14) . . . . ?
C6 N5 C5 N6 4.4(2) . . . . ?
C6 N5 C5 N4 -176.17(14) . . . . ?
Si1 N4 C5 N6 -173.32(11) . . . . ?
Si1 N4 C5 N5 7.2(2) . . . . ?
C5 N5 C6 C7 0.2(2) . . . . ?
N5 C6 C7 C8 -3.5(3) . . . . ?
C5 N6 C8 C7 1.3(3) . . . . ?
C6 C7 C8 N6 2.7(3) . . . . ?
C10 N8 C9 N9 -0.4(2) . . . . ?
C10 N8 C9 N7 -179.98(13) . . . . ?
C12 N9 C9 N8 0.4(3) . . . . ?
C12 N9 C9 N7 179.92(17) . . . . ?
Si1 N7 C9 N8 -5.5(2) . . . . ?
Si1 N7 C9 N9 174.95(13) . . . . ?
C9 N8 C10 C11 -0.1(2) . . . . ?
N8 C10 C11 C12 0.6(3) . . . . ?
C9 N9 C12 C11 0.2(3) . . . . ?
C10 C11 C12 N9 -0.7(3) . . . . ?
C16 N12 C13 N11 1.6(2) . . . . ?
C16 N12 C13 N10 -177.95(14) . . . . ?
C14 N11 C13 N12 -1.2(2) . . . . ?
C14 N11 C13 N10 178.32(14) . . . . ?
Si1 N10 C13 N12 177.56(11) . . . . ?
Si1 N10 C13 N11 -2.02(19) . . . . ?
C13 N11 C14 C15 -0.4(2) . . . . ?
N11 C14 C15 C16 1.4(3) . . . . ?
C13 N12 C16 C15 -0.4(3) . . . . ?
C14 C15 C16 N12 -1.0(3) . . . . ?
N16 Si2 N13 C17 75.61(13) . . . . ?
N22 Si2 N13 C17 -161.69(12) . . . . ?
N19 Si2 N13 C17 -43.43(14) . . . . ?
N13 Si2 N16 C21 175.08(11) . . . . ?
N22 Si2 N16 C21 54.70(13) . . . . ?
N19 Si2 N16 C21 -65.98(13) . . . . ?
N16 Si2 N19 C25 -161.82(12) . . . . ?
N13 Si2 N19 C25 -42.79(14) . . . . ?
N22 Si2 N19 C25 75.33(13) . . . . ?
N16 Si2 N22 C29 54.26(14) . . . . ?
N13 Si2 N22 C29 -66.46(13) . . . . ?
N19 Si2 N22 C29 175.15(12) . . . . ?
C20 N15 C17 N14 2.4(2) . . . . ?
C20 N15 C17 N13 -178.32(15) . . . . ?
C18 N14 C17 N15 -1.8(2) . . . . ?
C18 N14 C17 N13 178.93(14) . . . . ?
Si2 N13 C17 N15 158.09(12) . . . . ?
Si2 N13 C17 N14 -22.60(19) . . . . ?
C17 N14 C18 C19 -0.3(3) . . . . ?
N14 C18 C19 C20 1.5(3) . . . . ?
C17 N15 C20 C19 -1.0(3) . . . . ?
C18 C19 C20 N15 -0.8(3) . . . . ?
C24 N18 C21 N17 -1.7(2) . . . . ?
C24 N18 C21 N16 178.58(13) . . . . ?
C22 N17 C21 N18 2.7(2) . . . . ?
C22 N17 C21 N16 -177.56(13) . . . . ?
Si2 N16 C21 N18 -176.08(10) . . . . ?
Si2 N16 C21 N17 4.16(18) . . . . ?
C21 N17 C22 C23 -1.7(2) . . . . ?
N17 C22 C23 C24 -0.1(3) . . . . ?
C21 N18 C24 C23 -0.4(2) . . . . ?
C22 C23 C24 N18 1.2(3) . . . . ?
C28 N21 C25 N20 2.8(2) . . . . ?
C28 N21 C25 N19 -177.88(15) . . . . ?
C26 N20 C25 N21 -2.7(2) . . . . ?
C26 N20 C25 N19 178.03(14) . . . . ?
Si2 N19 C25 N21 159.39(12) . . . . ?
Si2 N19 C25 N20 -21.27(19) . . . . ?
C25 N20 C26 C27 0.2(2) . . . . ?
N20 C26 C27 C28 1.8(3) . . . . ?
C25 N21 C28 C27 -0.5(3) . . . . ?
C26 C27 C28 N21 -1.6(3) . . . . ?
C30 N23 C29 N24 1.8(2) . . . . ?
C30 N23 C29 N22 -178.41(14) . . . . ?
C32 N24 C29 N23 -1.6(2) . . . . ?
C32 N24 C29 N22 178.56(14) . . . . ?
Si2 N22 C29 N23 -1.8(2) . . . . ?
Si2 N22 C29 N24 178.09(10) . . . . ?
C29 N23 C30 C31 -0.7(3) . . . . ?
N23 C30 C31 C32 -0.4(3) . . . . ?
C29 N24 C32 C31 0.3(3) . . . . ?
C30 C31 C32 N24 0.6(3) . . . . ?
N28 Si3 N25 C33 68.65(14) . . . . ?
N34 Si3 N25 C33 -168.75(12) . . . . ?
N31 Si3 N25 C33 -49.83(14) . . . . ?
N25 Si3 N28 C37 175.81(13) . . . . ?
N34 Si3 N28 C37 56.77(15) . . . . ?
N31 Si3 N28 C37 -63.57(14) . . . . ?
N28 Si3 N31 C41 -164.71(12) . . . . ?
N25 Si3 N31 C41 -46.43(14) . . . . ?
N34 Si3 N31 C41 71.97(14) . . . . ?
N28 Si3 N34 C45 52.40(14) . . . . ?
N25 Si3 N34 C45 -66.71(14) . . . . ?
N31 Si3 N34 C45 172.50(12) . . . . ?
C34 N26 C33 N27 -1.1(2) . . . . ?
C34 N26 C33 N25 179.35(14) . . . . ?
C36 N27 C33 N26 1.6(3) . . . . ?
C36 N27 C33 N25 -178.93(16) . . . . ?
Si3 N25 C33 N26 -10.0(2) . . . . ?
Si3 N25 C33 N27 170.40(12) . . . . ?
C33 N26 C34 C35 -0.2(2) . . . . ?
N26 C34 C35 C36 0.9(3) . . . . ?
C33 N27 C36 C35 -0.7(3) . . . . ?
C34 C35 C36 N27 -0.4(3) . . . . ?
C38 N29 C37 N30 1.3(2) . . . . ?
C38 N29 C37 N28 -178.51(16) . . . . ?
C40 N30 C37 N29 -1.1(2) . . . . ?
C40 N30 C37 N28 178.76(14) . . . . ?
Si3 N28 C37 N29 -2.7(2) . . . . ?
Si3 N28 C37 N30 177.45(11) . . . . ?
C37 N29 C38 C39 -0.2(3) . . . . ?
N29 C38 C39 C40 -1.0(3) . . . . ?
C37 N30 C40 C39 -0.3(2) . . . . ?
C38 C39 C40 N30 1.3(3) . . . . ?
C44 N33 C41 N32 0.7(2) . . . . ?
C44 N33 C41 N31 179.72(16) . . . . ?
C42 N32 C41 N33 -0.2(2) . . . . ?
C42 N32 C41 N31 -179.29(13) . . . . ?
Si3 N31 C41 N33 162.81(12) . . . . ?
Si3 N31 C41 N32 -18.1(2) . . . . ?
C41 N32 C42 C43 -0.2(2) . . . . ?
N32 C42 C43 C44 0.1(3) . . . . ?
C41 N33 C44 C43 -0.7(3) . . . . ?
C42 C43 C44 N33 0.3(3) . . . . ?
C46 N35 C45 N36 3.5(2) . . . . ?
C46 N35 C45 N34 -176.42(14) . . . . ?
C48 N36 C45 N35 -2.5(2) . . . . ?
C48 N36 C45 N34 177.36(14) . . . . ?
Si3 N34 C45 N35 -0.9(2) . . . . ?
Si3 N34 C45 N36 179.19(11) . . . . ?
C45 N35 C46 C47 -1.8(3) . . . . ?
N35 C46 C47 C48 -0.6(3) . . . . ?
C45 N36 C48 C47 -0.2(2) . . . . ?
C46 C47 C48 N36 1.7(3) . . . . ?
C49 O1 C50 C51 -170.2(2) . . . . ?
C49 O1 C50 C55 9.5(3) . . . . ?
O1 C50 C51 C52 178.01(19) . . . . ?
C55 C50 C51 C52 -1.7(3) . . . . ?
C50 C51 C52 C53 0.8(3) . . . . ?
C51 C52 C53 C54 0.7(4) . . . . ?
C52 C53 C54 C55 -1.3(3) . . . . ?
C53 C54 C55 C50 0.3(3) . . . . ?
O1 C50 C55 C54 -178.53(18) . . . . ?
C51 C50 C55 C54 1.2(3) . . . . ?
C56 O2 C57 C58 -175.0(3) . . . . ?
C56 O2 C57 C62 6.2(6) . . . . ?
O2 C57 C58 C59 -178.8(6) . . . . ?
C62 C57 C58 C59 0.0 . . . . ?
C57 C58 C59 C60 0.0 . . . . ?
C58 C59 C60 C61 0.0 . . . . ?
C59 C60 C61 C62 0.0 . . . . ?
C60 C61 C62 C57 0.0 . . . . ?
O2 C57 C62 C61 178.8(6) . . . . ?
C58 C57 C62 C61 0.0 . . . . ?
C56A O2A C57A C58A -178.69(17) . . . . ?
C56A O2A C57A C62A 1.6(4) . . . . ?
O2A C57A C58A C59A -179.7(3) . . . . ?
C62A C57A C58A C59A 0.0 . . . . ?
C57A C58A C59A C60A 0.0 . . . . ?
C58A C59A C60A C61A 0.0 . . . . ?
C59A C60A C61A C62A 0.0 . . . . ?
C60A C61A C62A C57A 0.0 . . . . ?
O2A C57A C62A C61A 179.7(4) . . . . ?
C58A C57A C62A C61A 0.0 . . . . ?
C63 O3 C64 C69 3.5(6) . . . . ?
C63 O3 C64 C65 -175.7(4) . . . . ?
O3 C64 C65 C66 178.1(3) . . . . ?
C69 C64 C65 C66 -1.2(6) . . . . ?
C64 C65 C66 C67 -0.4(9) . . . . ?
C65 C66 C67 C68 2.6(14) . . . . ?
C66 C67 C68 C69 -3.4(14) . . . . ?
C67 C68 C69 C64 1.9(9) . . . . ?
O3 C64 C69 C68 -178.7(4) . . . . ?
C65 C64 C69 C68 0.5(6) . . . . ?
C70 O4 C71 C76 1.5(9) . . . . ?
C70 O4 C71 C72 -177.7(7) . . . . ?
C76 C71 C72 C73 -2.3(6) . . . . ?
O4 C71 C72 C73 177.0(4) . . . . ?
C71 C72 C73 C74 0.0(7) . . . . ?
C72 C73 C74 C75 2.6(8) . . . . ?
C73 C74 C75 C76 -2.9(8) . . . . ?
O4 C71 C76 C75 -177.2(4) . . . . ?
C72 C71 C76 C75 2.0(7) . . . . ?
C74 C75 C76 C71 0.5(8) . . . . ?
